data_2234189
loop_
_publ_author_name
'Lakshmanan, D.'
'Murugavel, S.'
'Selvakumar, R.'
'Bakthadoss, M.'

_publ_section_title
;
 2-(2<i>H</i>-1,3-Benzodioxol-5-yl)-1,3-benzothiazole
;
_journal_coeditor_code GK2459
_journal_issue 4
_journal_name_full 'Acta Crystallographica Section E'
_journal_page_first o961
_journal_paper_doi 10.1107/S1600536812008914
_journal_volume 68
_journal_year 2012
_chemical_formula_iupac 'C14 H9 N O2 S'
_chemical_formula_moiety 'C14 H9 N O2 S'
_chemical_formula_sum 'C14 H9 N O2 S'
_chemical_formula_weight 255.28
_chemical_name_systematic
;
2-(2<i>H</i>-1,3-Benzodioxol-5-yl)-1,3-benzothiazole
;
_space_group_IT_number 61
_symmetry_cell_setting orthorhombic
_symmetry_space_group_name_Hall '-P 2ac 2ab'
_symmetry_space_group_name_H-M 'P b c a'
_atom_sites_solution_hydrogens geom
_atom_sites_solution_primary direct
_atom_sites_solution_secondary difmap
_cell_angle_alpha 90.00
_cell_angle_beta 90.00
_cell_angle_gamma 90.00
_cell_formula_units_Z 8
_cell_length_a 6.3356(2)
_cell_length_b 16.3222(5)
_cell_length_c 22.0471(7)
_cell_measurement_reflns_used 3185
_cell_measurement_temperature 293(2)
_cell_measurement_theta_max 29.5
_cell_measurement_theta_min 2.7
_cell_volume 2279.91(12)
_computing_cell_refinement 'APEX2 and SAINT (Bruker, 2004)'
_computing_data_collection 'APEX2 (Bruker, 2004)'
_computing_data_reduction 'SAINT and XPREP (Bruker, 2004)'
_computing_molecular_graphics 'ORTEP-3 (Farrugia, 1997)'
_computing_publication_material 'SHELXL97 (Sheldrick, 2008) and PLATON (Spek, 2009)'
_computing_structure_refinement 'SHELXL97 (Sheldrick, 2008)'
_computing_structure_solution 'SHELXS97 (Sheldrick, 2008)'
_diffrn_ambient_temperature 293(2)
_diffrn_detector_area_resol_mean 10.0
_diffrn_measured_fraction_theta_full 0.999
_diffrn_measured_fraction_theta_max 0.984
_diffrn_measurement_device_type 'Bruker APEXII CCD'
_diffrn_measurement_method '\w scans'
_diffrn_radiation_monochromator graphite
_diffrn_radiation_source 'fine-focus sealed tube'
_diffrn_radiation_type MoK\a
_diffrn_radiation_wavelength 0.71073
_diffrn_reflns_av_R_equivalents 0.0274
_diffrn_reflns_av_sigmaI/netI 0.0244
_diffrn_reflns_limit_h_max 8
_diffrn_reflns_limit_h_min -7
_diffrn_reflns_limit_k_max 19
_diffrn_reflns_limit_k_min -22
_diffrn_reflns_limit_l_max 30
_diffrn_reflns_limit_l_min -30
_diffrn_reflns_number 15338
_diffrn_reflns_theta_full 25.00
_diffrn_reflns_theta_max 29.53
_diffrn_reflns_theta_min 2.66
_exptl_absorpt_coefficient_mu 0.275
_exptl_absorpt_correction_T_max 0.952
_exptl_absorpt_correction_T_min 0.934
_exptl_absorpt_correction_type multi-scan
_exptl_absorpt_process_details '(SADABS; Sheldrick, 1996)'
_exptl_crystal_colour colourless
_exptl_crystal_density_diffrn 1.487
_exptl_crystal_density_method 'not measured'
_exptl_crystal_description block
_exptl_crystal_F_000 1056
_exptl_crystal_size_max 0.25
_exptl_crystal_size_mid 0.23
_exptl_crystal_size_min 0.18
_refine_diff_density_max 0.288
_refine_diff_density_min -0.235
_refine_ls_extinction_method none
_refine_ls_goodness_of_fit_ref 1.017
_refine_ls_hydrogen_treatment constr
_refine_ls_matrix_type full
_refine_ls_number_parameters 163
_refine_ls_number_reflns 3135
_refine_ls_number_restraints 0
_refine_ls_restrained_S_all 1.017
_refine_ls_R_factor_all 0.0612
_refine_ls_R_factor_gt 0.0391
_refine_ls_shift/su_max 0.000
_refine_ls_shift/su_mean 0.000
_refine_ls_structure_factor_coef Fsqd
_refine_ls_weighting_details 'calc w=1/[\s^2^(Fo^2^)+(0.0459P)^2^+0.5885P] where P=(Fo^2^+2Fc^2^)/3'
_refine_ls_weighting_scheme calc
_refine_ls_wR_factor_gt 0.0933
_refine_ls_wR_factor_ref 0.1053
_reflns_number_gt 2243
_reflns_number_total 3135
_reflns_threshold_expression I>2\s(I)
_cod_data_source_file gk2459.cif
_cod_data_source_block I
_cod_database_code 2234189
_cod_database_fobs_code 2234189

loop_
_symmetry_equiv_pos_as_xyz
'x, y, z'
'-x+1/2, -y, z+1/2'
'-x, y+1/2, -z+1/2'
'x+1/2, -y+1/2, -z'
'-x, -y, -z'
'x-1/2, y, -z-1/2'
'x, -y-1/2, z-1/2'
'-x-1/2, y-1/2, z'

loop_
_atom_site_type_symbol
_atom_site_label
_atom_site_fract_x
_atom_site_fract_y
_atom_site_fract_z
_atom_site_U_iso_or_equiv
_atom_site_adp_type
_atom_site_calc_flag
_atom_site_refinement_flags
_atom_site_occupancy
_atom_site_symmetry_multiplicity
C C2 0.3453(2) 0.55583(8) 0.34631(6) 0.0361(3) Uani d . 1 1
C C3 0.5016(3) 0.53503(10) 0.30472(7) 0.0467(4) Uani d . 1 1
H H3 0.5044 0.5591 0.2665 0.056 Uiso calc R 1 1
C C4 0.6519(3) 0.47847(11) 0.32101(8) 0.0536(4) Uani d . 1 1
H H4 0.7554 0.4637 0.2932 0.064 Uiso calc R 1 1
C C5 0.6523(3) 0.44284(10) 0.37826(9) 0.0540(4) Uani d . 1 1
H H5 0.7562 0.4049 0.3882 0.065 Uiso calc R 1 1
C C6 0.5011(3) 0.46295(10) 0.42024(8) 0.0497(4) Uani d . 1 1
H H6 0.5013 0.4393 0.4586 0.060 Uiso calc R 1 1
C C7 0.3482(2) 0.51935(9) 0.40395(7) 0.0389(3) Uani d . 1 1
C C1 0.0600(2) 0.61568(8) 0.38384(6) 0.0352(3) Uani d . 1 1
C C8 -0.1316(2) 0.66515(9) 0.38831(6) 0.0361(3) Uani d . 1 1
C C9 -0.2413(3) 0.67047(10) 0.44268(6) 0.0426(4) Uani d . 1 1
H H9 -0.1896 0.6427 0.4764 0.051 Uiso calc R 1 1
C C10 -0.4255(3) 0.71583(10) 0.44857(7) 0.0482(4) Uani d . 1 1
H H10 -0.4971 0.7194 0.4853 0.058 Uiso calc R 1 1
C C11 -0.4962(2) 0.75501(9) 0.39779(7) 0.0423(3) Uani d . 1 1
C C14 -0.6822(3) 0.82343(13) 0.32904(9) 0.0610(5) Uani d . 1 1
H H14A -0.8035 0.7967 0.3110 0.073 Uiso calc R 1 1
H H14B -0.6977 0.8821 0.3238 0.073 Uiso calc R 1 1
C C12 -0.3898(2) 0.74996(9) 0.34317(7) 0.0399(3) Uani d . 1 1
C C13 -0.2079(2) 0.70649(9) 0.33649(7) 0.0395(3) Uani d . 1 1
H H13 -0.1373 0.7041 0.2996 0.047 Uiso calc R 1 1
N N1 0.17928(19) 0.61002(7) 0.33610(5) 0.0374(3) Uani d . 1 1
O O1 -0.6701(2) 0.80397(8) 0.39209(6) 0.0589(3) Uani d . 1 1
O O2 -0.49343(19) 0.79602(7) 0.30038(5) 0.0559(3) Uani d . 1 1
S S1 0.13899(7) 0.55612(3) 0.445920(18) 0.05001(14) Uani d . 1 1

loop_
_atom_site_aniso_label
_atom_site_aniso_U_11
_atom_site_aniso_U_22
_atom_site_aniso_U_33
_atom_site_aniso_U_12
_atom_site_aniso_U_13
_atom_site_aniso_U_23
C2 0.0354(8) 0.0350(7) 0.0380(7) -0.0045(6) -0.0022(6) -0.0013(5)
C3 0.0491(10) 0.0484(9) 0.0426(8) -0.0004(8) 0.0053(7) -0.0030(6)
C4 0.0486(10) 0.0508(9) 0.0613(11) 0.0041(8) 0.0078(8) -0.0119(8)
C5 0.0499(10) 0.0412(9) 0.0710(12) 0.0092(8) -0.0066(9) -0.0042(8)
C6 0.0515(10) 0.0455(8) 0.0523(9) 0.0040(8) -0.0069(8) 0.0062(7)
C7 0.0387(8) 0.0389(7) 0.0391(7) -0.0033(6) -0.0013(6) 0.0022(6)
C1 0.0336(7) 0.0396(7) 0.0323(6) -0.0061(6) -0.0033(6) 0.0018(5)
C8 0.0326(7) 0.0390(7) 0.0367(7) -0.0043(6) -0.0021(6) -0.0033(5)
C9 0.0443(9) 0.0464(8) 0.0372(7) -0.0018(7) 0.0001(7) -0.0014(6)
C10 0.0477(9) 0.0531(9) 0.0439(8) 0.0007(8) 0.0093(7) -0.0072(7)
C11 0.0368(8) 0.0372(7) 0.0528(8) 0.0005(7) 0.0023(7) -0.0094(6)
C14 0.0496(11) 0.0653(12) 0.0680(12) 0.0174(9) -0.0045(9) -0.0032(9)
C12 0.0391(8) 0.0368(7) 0.0439(8) -0.0016(7) -0.0050(6) -0.0027(6)
C13 0.0381(8) 0.0429(8) 0.0375(7) -0.0013(7) 0.0011(6) -0.0020(6)
N1 0.0378(7) 0.0409(6) 0.0334(6) 0.0007(5) -0.0006(5) 0.0012(5)
O1 0.0511(8) 0.0612(7) 0.0644(8) 0.0187(6) 0.0052(6) -0.0041(6)
O2 0.0511(7) 0.0618(7) 0.0549(7) 0.0179(6) -0.0032(6) 0.0060(5)
S1 0.0452(3) 0.0662(3) 0.0386(2) 0.0075(2) 0.00557(17) 0.01540(17)

loop_
_atom_type_symbol
_atom_type_description
_atom_type_scat_dispersion_real
_atom_type_scat_dispersion_imag
_atom_type_scat_source
C C 0.0033 0.0016 'International Tables Vol C Tables 4.2.6.8 and 6.1.1.4'
H H 0.0000 0.0000 'International Tables Vol C Tables 4.2.6.8 and 6.1.1.4'
N N 0.0061 0.0033 'International Tables Vol C Tables 4.2.6.8 and 6.1.1.4'
O O 0.0106 0.0060 'International Tables Vol C Tables 4.2.6.8 and 6.1.1.4'
S S 0.1246 0.1234 'International Tables Vol C Tables 4.2.6.8 and 6.1.1.4'

loop_
_geom_angle_atom_site_label_1
_geom_angle_atom_site_label_2
_geom_angle_atom_site_label_3
_geom_angle
C3 C2 N1 125.86(13)
C3 C2 C7 118.93(14)
N1 C2 C7 115.20(13)
C4 C3 C2 118.99(15)
C4 C3 H3 120.5
C2 C3 H3 120.5
C3 C4 C5 121.33(16)
C3 C4 H4 119.3
C5 C4 H4 119.3
C6 C5 C4 120.75(16)
C6 C5 H5 119.6
C4 C5 H5 119.6
C5 C6 C7 118.21(15)
C5 C6 H6 120.9
C7 C6 H6 120.9
C6 C7 C2 121.78(15)
C6 C7 S1 129.07(12)
C2 C7 S1 109.16(11)
N1 C1 C8 125.25(13)
N1 C1 S1 115.30(11)
C8 C1 S1 119.43(10)
C9 C8 C13 119.81(14)
C9 C8 C1 120.58(13)
C13 C8 C1 119.60(13)
C10 C9 C8 122.34(14)
C10 C9 H9 118.8
C8 C9 H9 118.8
C11 C10 C9 116.70(14)
C11 C10 H10 121.7
C9 C10 H10 121.7
C10 C11 O1 127.88(15)
C10 C11 C12 121.77(15)
O1 C11 C12 110.34(14)
O2 C14 O1 108.49(14)
O2 C14 H14A 110.0
O1 C14 H14A 110.0
O2 C14 H14B 110.0
O1 C14 H14B 110.0
H14A C14 H14B 108.4
C13 C12 O2 128.00(14)
C13 C12 C11 122.54(14)
O2 C12 C11 109.44(13)
C12 C13 C8 116.84(14)
C12 C13 H13 121.6
C8 C13 H13 121.6
C1 N1 C2 110.70(12)
C11 O1 C14 105.23(13)
C12 O2 C14 105.57(13)
C7 S1 C1 89.62(7)

loop_
_geom_bond_atom_site_label_1
_geom_bond_atom_site_label_2
_geom_bond_distance
C2 C3 1.392(2)
C2 N1 1.3926(18)
C2 C7 1.403(2)
C3 C4 1.374(2)
C3 H3 0.9300
C4 C5 1.390(3)
C4 H4 0.9300
C5 C6 1.372(3)
C5 H5 0.9300
C6 C7 1.384(2)
C6 H6 0.9300
C7 S1 1.7243(16)
C1 N1 1.2991(18)
C1 C8 1.461(2)
C1 S1 1.7517(14)
C8 C9 1.388(2)
C8 C13 1.412(2)
C9 C10 1.388(2)
C9 H9 0.9300
C10 C11 1.365(2)
C10 H10 0.9300
C11 O1 1.3668(19)
C11 C12 1.383(2)
C14 O2 1.424(2)
C14 O1 1.428(2)
C14 H14A 0.9700
C14 H14B 0.9700
C12 C13 1.361(2)
C12 O2 1.3731(18)
C13 H13 0.9300

loop_
_geom_hbond_atom_site_label_D
_geom_hbond_atom_site_label_H
_geom_hbond_atom_site_label_A
_geom_hbond_site_symmetry_A
_geom_hbond_distance_DH
_geom_hbond_distance_HA
_geom_hbond_distance_DA
_geom_hbond_angle_DHA
C5 H5 Cg1 7_545 0.93 2.79 3.624(2) 150
C14 H14B Cg2 7_455 0.97 2.84 3.580(2) 134

loop_
_geom_torsion_atom_site_label_1
_geom_torsion_atom_site_label_2
_geom_torsion_atom_site_label_3
_geom_torsion_atom_site_label_4
_geom_torsion
N1 C2 C3 C4 -178.02(14)
C7 C2 C3 C4 1.1(2)
C2 C3 C4 C5 -1.0(3)
C3 C4 C5 C6 0.4(3)
C4 C5 C6 C7 0.2(3)
C5 C6 C7 C2 -0.1(2)
C5 C6 C7 S1 179.51(13)
C3 C2 C7 C6 -0.5(2)
N1 C2 C7 C6 178.66(14)
C3 C2 C7 S1 179.79(12)
N1 C2 C7 S1 -1.03(16)
N1 C1 C8 C9 -176.37(14)
S1 C1 C8 C9 5.26(19)
N1 C1 C8 C13 4.9(2)
S1 C1 C8 C13 -173.44(11)
C13 C8 C9 C10 -0.4(2)
C1 C8 C9 C10 -179.06(14)
C8 C9 C10 C11 0.5(2)
C9 C10 C11 O1 -178.94(14)
C9 C10 C11 C12 -0.1(2)
C10 C11 C12 C13 -0.6(2)
O1 C11 C12 C13 178.48(13)
C10 C11 C12 O2 -179.03(14)
O1 C11 C12 O2 0.01(18)
O2 C12 C13 C8 178.89(14)
C11 C12 C13 C8 0.7(2)
C9 C8 C13 C12 -0.3(2)
C1 C8 C13 C12 178.46(13)
C8 C1 N1 C2 -178.07(12)
S1 C1 N1 C2 0.36(15)
C3 C2 N1 C1 179.57(14)
C7 C2 N1 C1 0.45(17)
C10 C11 O1 C14 -175.20(17)
C12 C11 O1 C14 5.84(18)
O2 C14 O1 C11 -9.44(19)
C13 C12 O2 C14 175.75(16)
C11 C12 O2 C14 -5.88(18)
O1 C14 O2 C12 9.48(19)
C6 C7 S1 C1 -178.68(15)
C2 C7 S1 C1 0.98(11)
N1 C1 S1 C7 -0.81(12)
C8 C1 S1 C7 177.71(11)

loop_
_cod_related_entry_id
_cod_related_entry_database
_cod_related_entry_code
1 ChemSpider 682985
